data_7015824
loop_
_publ_author_name
'Arrowsmith, Rory L.'
'Waghorn, Philip A.'
'Jones, Michael W.'
'Bauman, Andreas'
'Brayshaw, Simon K.'
'Hu, Zhiyuan'
'Kociok-K\"ohn, Gabriele'
'Mindt, Thomas L.'
'Tyrrell, Rex M.'
'Botchway, Stanley W.'
'Dilworth, Jonathan R.'
'Pascu, Sofia I.'

_publ_section_title
;
 Fluorescent gallium and indium bis(thiosemicarbazonates) and their
 radiolabelled analogues: Synthesis, structures and cellular confocal
 fluorescence imaging investigations.
;
_journal_issue 23
_journal_name_full 'Dalton transactions (Cambridge, England : 2003)'
_journal_page_first 6238
_journal_page_last 6252
_journal_paper_doi 10.1039/c1dt10126a
_journal_volume 40
_journal_year 2011
_chemical_formula_moiety 'C16 H14 Cl In N6 S2'
_chemical_formula_sum 'C16 H14 Cl In N6 S2'
_chemical_formula_weight 504.72
_chemical_name_systematic
;
?
;
_space_group_IT_number 60
_symmetry_cell_setting orthorhombic
_symmetry_space_group_name_Hall '-P 2a 2n'
_symmetry_space_group_name_H-M 'P n c a'
_atom_sites_solution_hydrogens geom
_atom_sites_solution_primary direct
_atom_sites_solution_secondary difmap
_audit_creation_method SHELXL-97
_cell_angle_alpha 90.00
_cell_angle_beta 90.00
_cell_angle_gamma 90.00
_cell_formula_units_Z 16
_cell_length_a 13.7789(6)
_cell_length_b 28.9035(17)
_cell_length_c 17.8248(11)
_cell_measurement_reflns_used 65912
_cell_measurement_temperature 150(2)
_cell_measurement_theta_max 25.028
_cell_measurement_theta_min 2.910
_cell_volume 7098.9(7)
_computing_cell_refinement 'HKL Scalepack (Otwinski & Minor, 1997)'
_computing_data_collection 'Collect (Nonius BV, 1997-2000)'
_computing_data_reduction
;
DENZO-SCALEPACK Z. Otwinowski and W. Minor, "
Processing of X-ray Diffraction Data Collected in Oscillation Mode ",
Methods in Enzymology, Volume 276: Macromolecular Crystallography,
part A, p.307-326, 1997,C.W. Carter, Jr. & R. M. Sweet, Eds., Academic Press.
;
_computing_molecular_graphics 'ORTEP3 for Windows - Farrugia, L. J. J. Appl. Crystallogr. 1997, 30, 565'
_computing_publication_material
;
WinGX publication routines, Farrugia,
L. J., J. Appl. Crystallogr., 1999, 32, 837-838
;
_computing_structure_refinement
;
SHELXL97 -Program for Crystal Structure Analysis (Release 97-2).
Sheldrick, G.M., Institut f\"ur Anorganische Chemie der Universit\"at,
Tammanstrasse 4, D-3400 G\"ottingen, Germany, 1998
;
_computing_structure_solution
;
SIR97- Altomare A., Burla M.C., Camalli M., Cascarano G.L., Giacovazzo C. ,
Guagliardi A., Moliterni A.G.G., Polidori G.,Spagna R.
(1999) J. Appl. Cryst. 32, 115-119
;
_diffrn_ambient_temperature 150(2)
_diffrn_measured_fraction_theta_full 0.952
_diffrn_measured_fraction_theta_max 0.952
_diffrn_measurement_device_type 'Nonius Kappa CCD'
_diffrn_measurement_method '222 1.4 degree images with \f scans'
_diffrn_radiation_monochromator graphite
_diffrn_radiation_source 'fine-focus sealed tube'
_diffrn_radiation_type MoK\a
_diffrn_radiation_wavelength 0.71073
_diffrn_reflns_av_R_equivalents 0.1610
_diffrn_reflns_av_sigmaI/netI 0.1138
_diffrn_reflns_limit_h_max 16
_diffrn_reflns_limit_h_min -14
_diffrn_reflns_limit_k_max 34
_diffrn_reflns_limit_k_min -34
_diffrn_reflns_limit_l_max 21
_diffrn_reflns_limit_l_min -19
_diffrn_reflns_number 41697
_diffrn_reflns_theta_full 25.04
_diffrn_reflns_theta_max 25.04
_diffrn_reflns_theta_min 2.96
_diffrn_standards_decay_% 0
_diffrn_standards_number 0
_exptl_absorpt_coefficient_mu 1.732
_exptl_absorpt_correction_type none
_exptl_crystal_colour orange
_exptl_crystal_density_diffrn 1.889
_exptl_crystal_density_method 'not measured'
_exptl_crystal_description plate
_exptl_crystal_F_000 4000
_exptl_crystal_size_max 0.15
_exptl_crystal_size_mid 0.05
_exptl_crystal_size_min 0.03
_refine_diff_density_max 1.876
_refine_diff_density_min -1.506
_refine_diff_density_rms 0.170
_refine_ls_extinction_method none
_refine_ls_goodness_of_fit_ref 1.147
_refine_ls_hydrogen_treatment constr
_refine_ls_matrix_type full
_refine_ls_number_parameters 453
_refine_ls_number_reflns 5990
_refine_ls_number_restraints 0
_refine_ls_restrained_S_all 1.147
_refine_ls_R_factor_all 0.1868
_refine_ls_R_factor_gt 0.1062
_refine_ls_shift/su_max 0.000
_refine_ls_shift/su_mean 0.000
_refine_ls_structure_factor_coef Fsqd
_refine_ls_weighting_details 'calc w=1/[\s^2^(Fo^2^)+(0.0001P)^2^+224.8643P] where P=(Fo^2^+2Fc^2^)/3'
_refine_ls_weighting_scheme calc
_refine_ls_wR_factor_gt 0.1747
_refine_ls_wR_factor_ref 0.1982
_reflns_number_gt 3407
_reflns_number_total 5990
_reflns_threshold_expression >2sigma(I)
_cod_data_source_file c1dt10126a.txt
_cod_data_source_block Compound_5
_cod_database_code 7015824

loop_
_symmetry_equiv_pos_as_xyz
'x, y, z'
'-x+1/2, -y, z'
'x+1/2, -y+1/2, -z+1/2'
'-x, y+1/2, -z+1/2'
'-x, -y, -z'
'x-1/2, y, -z'
'-x-1/2, y-1/2, z-1/2'
'x, -y-1/2, z-1/2'

loop_
_atom_site_label
_atom_site_type_symbol
_atom_site_fract_x
_atom_site_fract_y
_atom_site_fract_z
_atom_site_U_iso_or_equiv
_atom_site_adp_type
_atom_site_occupancy
_atom_site_symmetry_multiplicity
_atom_site_calc_flag
_atom_site_refinement_flags
_atom_site_disorder_assembly
_atom_site_disorder_group
In1 In -0.06881(8) 0.19468(4) 0.68375(7) 0.0332(3) Uani 1 1 d . . .
S1 S -0.0183(4) 0.22781(14) 0.5619(3) 0.0376(11) Uani 1 1 d . . .
S2 S -0.0065(4) 0.22263(16) 0.8056(3) 0.0492(13) Uani 1 1 d . . .
Cl1 Cl -0.2453(3) 0.19258(13) 0.6871(3) 0.0394(10) Uani 1 1 d . . .
N1 N -0.0159(10) 0.1821(5) 0.4324(8) 0.037(4) Uiso 1 1 d . . .
H1 H 0.0021 0.2095 0.4160 0.045 Uiso 1 1 calc R . .
N2 N -0.0455(10) 0.1337(4) 0.5325(8) 0.031(3) Uani 1 1 d . . .
N3 N -0.0560(11) 0.1306(5) 0.6075(8) 0.036(4) Uani 1 1 d . . .
N4 N -0.0603(10) 0.1316(4) 0.7584(8) 0.030(4) Uani 1 1 d . . .
N5 N -0.0705(11) 0.1323(5) 0.8355(7) 0.036(4) Uani 1 1 d . . .
N6 N -0.0518(11) 0.1819(4) 0.9288(8) 0.038(4) Uani 1 1 d . . .
H6A H -0.0447 0.2105 0.9450 0.045 Uiso 1 1 calc R . .
C1 C -0.0287(13) 0.1764(6) 0.5096(9) 0.032(4) Uani 1 1 d . . .
C2 C -0.0302(16) 0.1462(6) 0.3786(9) 0.051(6) Uani 1 1 d . . .
H2A H 0.0161 0.1211 0.3881 0.077 Uiso 1 1 calc R . .
H2B H -0.0198 0.1586 0.3281 0.077 Uiso 1 1 calc R . .
H2C H -0.0965 0.1343 0.3828 0.077 Uiso 1 1 calc R . .
C3 C -0.0706(12) 0.0909(5) 0.6423(9) 0.027(4) Uani 1 1 d . . .
C4 C -0.0912(15) 0.0450(6) 0.6153(11) 0.047(5) Uani 1 1 d . . .
C5 C -0.1004(16) 0.0243(6) 0.5472(11) 0.049(5) Uani 1 1 d . . .
H5 H -0.0882 0.0411 0.5023 0.059 Uiso 1 1 calc R . .
C6 C -0.1289(16) -0.0229(6) 0.5447(11) 0.054(6) Uani 1 1 d . . .
H6 H -0.1362 -0.0375 0.4973 0.065 Uiso 1 1 calc R . .
C7 C -0.1462(15) -0.0482(6) 0.6091(12) 0.049(6) Uani 1 1 d . . .
H7 H -0.1638 -0.0799 0.6051 0.059 Uiso 1 1 calc R . .
C8 C -0.1382(11) -0.0278(5) 0.6810(12) 0.038(4) Uani 1 1 d . . .
C9 C -0.1118(10) 0.0184(5) 0.6797(10) 0.028(4) Uani 1 1 d . . .
C10 C -0.1523(13) -0.0475(6) 0.7512(13) 0.045(5) Uani 1 1 d . . .
H10 H -0.1715 -0.0790 0.7537 0.054 Uiso 1 1 calc R . .
C11 C -0.1401(12) -0.0241(6) 0.8159(15) 0.050(5) Uani 1 1 d . . .
H11 H -0.1487 -0.0394 0.8626 0.061 Uiso 1 1 calc R . .
C12 C -0.1145(11) 0.0236(5) 0.8142(12) 0.037(4) Uani 1 1 d . . .
H12 H -0.1084 0.0406 0.8596 0.045 Uiso 1 1 calc R . .
C13 C -0.0994(10) 0.0442(5) 0.7488(10) 0.026(4) Uani 1 1 d . . .
C14 C -0.0768(12) 0.0920(6) 0.7255(9) 0.028(4) Uani 1 1 d . . .
C15 C -0.0452(13) 0.1746(6) 0.8590(11) 0.035(4) Uiso 1 1 d . . .
C16 C -0.0717(14) 0.1439(6) 0.9869(10) 0.043(5) Uani 1 1 d . . .
H16A H -0.1376 0.1318 0.9798 0.064 Uiso 1 1 calc R . .
H16B H -0.0655 0.1568 1.0375 0.064 Uiso 1 1 calc R . .
H16C H -0.0247 0.1187 0.9804 0.064 Uiso 1 1 calc R . .
In2 In 0.22563(8) 0.19203(4) 0.81358(7) 0.0309(3) Uani 1 1 d . . .
S3 S 0.2146(4) 0.22612(14) 0.6845(3) 0.0452(12) Uani 1 1 d . . .
S4 S 0.1952(3) 0.22788(14) 0.9386(3) 0.0350(11) Uani 1 1 d . . .
Cl2 Cl 0.4014(3) 0.18293(13) 0.8170(2) 0.0354(10) Uani 1 1 d . . .
N7 N 0.2212(12) 0.1764(4) 0.5589(8) 0.045(4) Uani 1 1 d . . .
H7A H 0.2340 0.2037 0.5392 0.054 Uiso 1 1 calc R . .
N8 N 0.1961(10) 0.1310(4) 0.6623(7) 0.028(3) Uani 1 1 d . . .
N9 N 0.1894(11) 0.1297(6) 0.7397(8) 0.040(4) Uani 1 1 d . . .
N10 N 0.1804(9) 0.1310(4) 0.8891(8) 0.024(3) Uiso 1 1 d . . .
N11 N 0.1715(11) 0.1334(5) 0.9657(8) 0.039(4) Uani 1 1 d . . .
N12 N 0.1719(11) 0.1833(4) 1.0652(8) 0.044(4) Uani 1 1 d . . .
H12A H 0.1721 0.2117 1.0827 0.053 Uiso 1 1 calc R . .
C21 C 0.2102(14) 0.1731(6) 0.6338(10) 0.038(5) Uani 1 1 d . . .
C22 C 0.2129(13) 0.1377(6) 0.5108(10) 0.040(5) Uiso 1 1 d . . .
H22A H 0.2659 0.1160 0.5210 0.060 Uiso 1 1 calc R . .
H22B H 0.2164 0.1480 0.4585 0.060 Uiso 1 1 calc R . .
H22C H 0.1506 0.1223 0.5196 0.060 Uiso 1 1 calc R . .
C23 C 0.1705(11) 0.0903(5) 0.7705(9) 0.022(4) Uani 1 1 d . . .
C24 C 0.1483(12) 0.0440(5) 0.7482(10) 0.031(4) Uani 1 1 d . . .
C25 C 0.1410(11) 0.0230(6) 0.6781(11) 0.035(4) Uani 1 1 d . . .
H25 H 0.1511 0.0396 0.6327 0.042 Uiso 1 1 calc R . .
C26 C 0.1170(12) -0.0255(5) 0.6787(12) 0.041(4) Uani 1 1 d . . .
H26 H 0.1105 -0.0409 0.6319 0.049 Uiso 1 1 calc R . .
C27 C 0.1031(14) -0.0508(6) 0.7431(11) 0.044(5) Uani 1 1 d . . .
H27 H 0.0895 -0.0830 0.7403 0.052 Uiso 1 1 calc R . .
C28 C 0.1091(10) -0.0286(5) 0.8134(10) 0.027(4) Uani 1 1 d . . .
C29 C 0.1324(11) 0.0186(5) 0.8109(11) 0.031(4) Uani 1 1 d . . .
C30 C 0.0940(13) -0.0486(6) 0.8866(11) 0.041(5) Uani 1 1 d . . .
H30 H 0.0777 -0.0804 0.8907 0.049 Uiso 1 1 calc R . .
C31 C 0.1028(12) -0.0224(6) 0.9504(11) 0.037(4) Uani 1 1 d . . .
H31 H 0.0930 -0.0368 0.9977 0.044 Uiso 1 1 calc R . .
C32 C 0.1253(13) 0.0241(6) 0.9481(10) 0.037(5) Uani 1 1 d . . .
H32 H 0.1307 0.0413 0.9933 0.044 Uiso 1 1 calc R . .
C33 C 0.1400(11) 0.0455(5) 0.8796(10) 0.029(4) Uani 1 1 d . . .
C34 C 0.1640(12) 0.0920(5) 0.8543(9) 0.028(4) Uani 1 1 d . . .
C35 C 0.1801(12) 0.1767(6) 0.9896(10) 0.033(4) Uani 1 1 d . . .
C36 C 0.1629(14) 0.1448(6) 1.1182(10) 0.039(5) Uani 1 1 d . . .
H36A H 0.2141 0.1221 1.1085 0.059 Uiso 1 1 calc R . .
H36B H 0.0993 0.1301 1.1121 0.059 Uiso 1 1 calc R . .
H36C H 0.1691 0.1565 1.1696 0.059 Uiso 1 1 calc R . .

loop_
_atom_site_aniso_label
_atom_site_aniso_U_11
_atom_site_aniso_U_22
_atom_site_aniso_U_33
_atom_site_aniso_U_23
_atom_site_aniso_U_13
_atom_site_aniso_U_12
In1 0.0464(7) 0.0309(6) 0.0223(7) 0.0050(6) -0.0051(7) 0.0006(6)
S1 0.060(3) 0.032(2) 0.021(3) 0.000(2) 0.001(2) -0.007(2)
S2 0.079(4) 0.043(3) 0.025(3) 0.004(2) -0.013(3) -0.011(2)
Cl1 0.056(3) 0.035(2) 0.027(2) -0.002(2) 0.001(2) 0.004(2)
N2 0.041(9) 0.028(8) 0.024(9) 0.004(6) -0.009(7) 0.000(6)
N3 0.045(10) 0.046(9) 0.018(9) -0.002(7) -0.007(7) 0.006(8)
N4 0.037(9) 0.028(8) 0.024(9) -0.010(6) 0.001(7) 0.012(7)
N5 0.048(9) 0.044(9) 0.016(9) 0.003(6) -0.004(7) -0.003(7)
N6 0.064(10) 0.028(8) 0.021(9) -0.016(6) -0.004(8) 0.009(7)
C1 0.048(11) 0.035(9) 0.014(10) 0.000(7) 0.000(8) -0.008(8)
C2 0.101(17) 0.040(11) 0.013(11) 0.005(8) -0.010(10) -0.005(11)
C3 0.026(9) 0.031(9) 0.026(10) 0.009(7) 0.010(8) 0.010(8)
C4 0.072(15) 0.036(11) 0.035(13) 0.012(9) 0.005(11) 0.007(10)
C5 0.087(16) 0.040(11) 0.020(11) 0.017(9) 0.007(11) 0.008(10)
C6 0.098(18) 0.043(12) 0.022(12) -0.005(9) -0.003(12) -0.002(11)
C7 0.077(15) 0.024(10) 0.047(15) -0.008(9) -0.005(12) 0.000(10)
C8 0.036(10) 0.033(9) 0.045(13) 0.009(10) -0.005(10) 0.000(7)
C9 0.025(8) 0.025(8) 0.033(10) 0.010(8) 0.000(9) 0.007(6)
C10 0.040(12) 0.028(11) 0.068(17) -0.006(10) -0.005(11) 0.006(9)
C11 0.040(11) 0.038(10) 0.074(16) 0.024(13) 0.002(13) 0.001(8)
C12 0.034(10) 0.034(9) 0.043(12) 0.010(10) 0.027(10) -0.002(7)
C13 0.012(9) 0.031(9) 0.036(11) 0.002(8) 0.006(8) -0.003(7)
C14 0.027(9) 0.040(10) 0.019(10) 0.015(7) -0.002(8) 0.001(8)
C16 0.058(13) 0.033(9) 0.037(12) -0.001(8) -0.006(10) -0.009(9)
In2 0.0454(7) 0.0292(6) 0.0180(6) -0.0005(6) -0.0013(6) -0.0036(5)
S3 0.083(3) 0.027(2) 0.025(3) -0.005(2) -0.010(3) 0.003(2)
S4 0.052(3) 0.027(2) 0.026(3) -0.002(2) 0.004(2) -0.001(2)
Cl2 0.043(2) 0.042(2) 0.021(2) 0.001(2) 0.008(2) -0.0053(18)
N7 0.090(13) 0.022(7) 0.023(9) -0.005(6) -0.014(9) 0.021(8)
N8 0.041(8) 0.015(7) 0.028(10) 0.002(6) 0.000(6) 0.005(6)
N9 0.049(10) 0.060(11) 0.012(9) -0.011(7) -0.005(7) 0.009(8)
N11 0.056(10) 0.030(8) 0.032(10) 0.000(7) 0.004(8) 0.005(7)
N12 0.083(12) 0.017(7) 0.032(10) 0.010(6) -0.004(8) 0.000(7)
C21 0.065(13) 0.026(9) 0.022(11) -0.016(7) -0.011(9) -0.002(9)
C23 0.021(9) 0.024(9) 0.020(10) 0.000(7) -0.003(7) 0.005(7)
C24 0.038(11) 0.027(10) 0.027(11) 0.003(8) -0.001(8) 0.016(8)
C25 0.030(9) 0.042(10) 0.032(12) -0.001(9) -0.004(9) -0.002(8)
C26 0.051(11) 0.034(9) 0.037(12) 0.007(10) -0.009(11) -0.005(8)
C27 0.055(13) 0.020(9) 0.056(15) -0.006(9) -0.007(11) -0.006(8)
C28 0.022(8) 0.028(8) 0.032(10) 0.002(9) 0.011(9) 0.008(6)
C29 0.037(10) 0.027(8) 0.028(10) -0.003(8) 0.004(9) -0.001(7)
C30 0.050(12) 0.026(9) 0.046(14) -0.004(9) -0.001(10) 0.005(9)
C31 0.037(11) 0.041(11) 0.031(12) 0.013(9) 0.002(9) -0.005(8)
C32 0.052(12) 0.034(10) 0.024(11) 0.001(9) -0.009(9) 0.013(9)
C33 0.020(9) 0.033(10) 0.035(12) 0.006(8) -0.001(8) -0.004(7)
C34 0.029(10) 0.030(9) 0.025(11) 0.000(7) -0.014(8) -0.005(8)
C35 0.037(11) 0.034(9) 0.028(11) -0.015(8) 0.009(8) -0.005(8)
C36 0.058(12) 0.038(10) 0.022(11) 0.002(8) -0.010(9) -0.012(9)

loop_
_atom_type_symbol
_atom_type_description
_atom_type_scat_dispersion_real
_atom_type_scat_dispersion_imag
_atom_type_scat_source
C C 0.0033 0.0016 'International Tables Vol C Tables 4.2.6.8 and 6.1.1.4'
H H 0.0000 0.0000 'International Tables Vol C Tables 4.2.6.8 and 6.1.1.4'
N N 0.0061 0.0033 'International Tables Vol C Tables 4.2.6.8 and 6.1.1.4'
Cl Cl 0.1484 0.1585 'International Tables Vol C Tables 4.2.6.8 and 6.1.1.4'
S S 0.1246 0.1234 'International Tables Vol C Tables 4.2.6.8 and 6.1.1.4'
In In -0.7276 1.3100 'International Tables Vol C Tables 4.2.6.8 and 6.1.1.4'

loop_
_geom_angle_atom_site_label_1
_geom_angle_atom_site_label_2
_geom_angle_atom_site_label_3
_geom_angle
_geom_angle_site_symmetry_1
_geom_angle_site_symmetry_3
_geom_angle_publ_flag
N4 In1 N3 72.2(4) . . ?
N4 In1 Cl1 91.0(4) . . ?
N3 In1 Cl1 94.1(4) . . ?
N4 In1 S2 74.2(4) . . ?
N3 In1 S2 139.0(4) . . ?
Cl1 In1 S2 109.51(18) . . ?
N4 In1 S1 144.6(4) . . ?
N3 In1 S1 76.8(4) . . ?
Cl1 In1 S1 108.20(16) . . ?
S2 In1 S1 123.19(15) . . ?
C1 S1 In1 96.6(6) . . ?
C15 S2 In1 96.4(6) . . ?
C1 N1 C2 124.0(14) . . ?
C1 N1 H1 118.0 . . ?
C2 N1 H1 118.0 . . ?
C1 N2 N3 112.9(14) . . ?
C3 N3 N2 122.8(14) . . ?
C3 N3 In1 114.2(11) . . ?
N2 N3 In1 122.6(11) . . ?
C14 N4 N5 116.2(14) . . ?
C14 N4 In1 115.7(10) . . ?
N5 N4 In1 124.7(10) . . ?
C15 N5 N4 107.3(14) . . ?
C15 N6 C16 123.8(14) . . ?
C15 N6 H6A 118.1 . . ?
C16 N6 H6A 118.1 . . ?
N2 C1 N1 115.9(15) . . ?
N2 C1 S1 129.8(13) . . ?
N1 C1 S1 114.3(12) . . ?
N1 C2 H2A 109.5 . . ?
N1 C2 H2B 109.5 . . ?
H2A C2 H2B 109.5 . . ?
N1 C2 H2C 109.5 . . ?
H2A C2 H2C 109.5 . . ?
H2B C2 H2C 109.5 . . ?
N3 C3 C4 132.4(16) . . ?
N3 C3 C14 117.2(15) . . ?
C4 C3 C14 110.2(15) . . ?
C5 C4 C9 117.9(17) . . ?
C5 C4 C3 136.3(17) . . ?
C9 C4 C3 105.7(16) . . ?
C4 C5 C6 118.5(17) . . ?
C4 C5 H5 120.7 . . ?
C6 C5 H5 120.7 . . ?
C7 C6 C5 121.9(18) . . ?
C7 C6 H6 119.0 . . ?
C5 C6 H6 119.0 . . ?
C6 C7 C8 121.2(16) . . ?
C6 C7 H7 119.4 . . ?
C8 C7 H7 119.4 . . ?
C9 C8 C10 116.7(18) . . ?
C9 C8 C7 114.0(18) . . ?
C10 C8 C7 129.3(15) . . ?
C8 C9 C4 126.4(18) . . ?
C8 C9 C13 120.8(16) . . ?
C4 C9 C13 112.7(13) . . ?
C11 C10 C8 123.2(18) . . ?
C11 C10 H10 118.4 . . ?
C8 C10 H10 118.4 . . ?
C10 C11 C12 120(2) . . ?
C10 C11 H11 120.0 . . ?
C12 C11 H11 120.0 . . ?
C13 C12 C11 120(2) . . ?
C13 C12 H12 120.2 . . ?
C11 C12 H12 120.2 . . ?
C12 C13 C9 119.9(15) . . ?
C12 C13 C14 134.5(16) . . ?
C9 C13 C14 105.5(14) . . ?
N4 C14 C13 137.0(15) . . ?
N4 C14 C3 117.3(15) . . ?
C13 C14 C3 105.7(15) . . ?
N6 C15 N5 116.2(16) . . ?
N6 C15 S2 114.8(14) . . ?
N5 C15 S2 128.9(15) . . ?
N6 C16 H16A 109.5 . . ?
N6 C16 H16B 109.5 . . ?
H16A C16 H16B 109.5 . . ?
N6 C16 H16C 109.5 . . ?
H16A C16 H16C 109.5 . . ?
H16B C16 H16C 109.5 . . ?
N9 In2 N10 71.0(5) . . ?
N9 In2 Cl2 98.4(4) . . ?
N10 In2 Cl2 99.9(3) . . ?
N9 In2 S4 143.6(4) . . ?
N10 In2 S4 75.5(3) . . ?
Cl2 In2 S4 100.94(15) . . ?
N9 In2 S3 76.6(4) . . ?
N10 In2 S3 145.1(3) . . ?
Cl2 In2 S3 97.23(16) . . ?
S4 In2 S3 130.27(14) . . ?
C21 S3 In2 97.5(6) . . ?
C35 S4 In2 97.6(6) . . ?
C21 N7 C22 122.4(15) . . ?
C21 N7 H7A 118.8 . . ?
C22 N7 H7A 118.8 . . ?
C21 N8 N9 114.5(14) . . ?
C23 N9 N8 117.5(15) . . ?
C23 N9 In2 119.6(11) . . ?
N8 N9 In2 122.6(12) . . ?
C34 N10 N11 120.0(14) . . ?
C34 N10 In2 115.4(11) . . ?
N11 N10 In2 124.6(10) . . ?
C35 N11 N10 110.9(14) . . ?
C35 N12 C36 122.6(14) . . ?
C35 N12 H12A 118.7 . . ?
C36 N12 H12A 118.7 . . ?
N8 C21 N7 117.3(14) . . ?
N8 C21 S3 126.7(13) . . ?
N7 C21 S3 116.0(13) . . ?
N7 C22 H22A 109.5 . . ?
N7 C22 H22B 109.5 . . ?
H22A C22 H22B 109.5 . . ?
N7 C22 H22C 109.5 . . ?
H22A C22 H22C 109.5 . . ?
H22B C22 H22C 109.5 . . ?
N9 C23 C24 138.6(16) . . ?
N9 C23 C34 114.1(15) . . ?
C24 C23 C34 107.2(14) . . ?
C29 C24 C25 119.4(16) . . ?
C29 C24 C23 108.2(15) . . ?
C25 C24 C23 132.4(16) . . ?
C24 C25 C26 115.7(17) . . ?
C24 C25 H25 122.1 . . ?
C26 C25 H25 122.1 . . ?
C27 C26 C25 123.9(18) . . ?
C27 C26 H26 118.1 . . ?
C25 C26 H26 118.1 . . ?
C26 C27 C28 119.4(15) . . ?
C26 C27 H27 120.3 . . ?
C28 C27 H27 120.3 . . ?
C29 C28 C27 115.4(16) . . ?
C29 C28 C30 116.8(16) . . ?
C27 C28 C30 127.8(14) . . ?
C24 C29 C28 126.2(17) . . ?
C24 C29 C33 113.1(13) . . ?
C28 C29 C33 120.7(16) . . ?
C31 C30 C28 121.1(16) . . ?
C31 C30 H30 119.5 . . ?
C28 C30 H30 119.5 . . ?
C30 C31 C32 122.2(17) . . ?
C30 C31 H31 118.9 . . ?
C32 C31 H31 118.9 . . ?
C31 C32 C33 119.7(17) . . ?
C31 C32 H32 120.1 . . ?
C33 C32 H32 120.1 . . ?
C32 C33 C29 119.5(15) . . ?
C32 C33 C34 136.1(16) . . ?
C29 C33 C34 104.4(14) . . ?
N10 C34 C33 133.5(16) . . ?
N10 C34 C23 119.5(15) . . ?
C33 C34 C23 107.0(14) . . ?
N11 C35 N12 116.1(16) . . ?
N11 C35 S4 130.0(14) . . ?
N12 C35 S4 113.9(12) . . ?
N12 C36 H36A 109.5 . . ?
N12 C36 H36B 109.5 . . ?
H36A C36 H36B 109.5 . . ?
N12 C36 H36C 109.5 . . ?
H36A C36 H36C 109.5 . . ?
H36B C36 H36C 109.5 . . ?

loop_
_geom_bond_atom_site_label_1
_geom_bond_atom_site_label_2
_geom_bond_distance
_geom_bond_site_symmetry_2
_geom_bond_publ_flag
In1 N4 2.260(13) . ?
In1 N3 2.305(14) . ?
In1 Cl1 2.434(4) . ?
In1 S2 2.472(5) . ?
In1 S1 2.474(5) . ?
S1 C1 1.761(17) . ?
S2 C15 1.766(18) . ?
N1 C1 1.40(2) . ?
N1 C2 1.43(2) . ?
N1 H1 0.8800 . ?
N2 C1 1.319(19) . ?
N2 N3 1.349(18) . ?
N3 C3 1.320(19) . ?
N4 C14 1.306(19) . ?
N4 N5 1.381(19) . ?
N5 C15 1.34(2) . ?
N6 C15 1.27(2) . ?
N6 C16 1.53(2) . ?
N6 H6A 0.8800 . ?
C2 H2A 0.9800 . ?
C2 H2B 0.9800 . ?
C2 H2C 0.9800 . ?
C3 C4 1.44(2) . ?
C3 C14 1.49(2) . ?
C4 C5 1.36(2) . ?
C4 C9 1.41(2) . ?
C5 C6 1.42(2) . ?
C5 H5 0.9500 . ?
C6 C7 1.38(3) . ?
C6 H6 0.9500 . ?
C7 C8 1.41(3) . ?
C7 H7 0.9500 . ?
C8 C9 1.38(2) . ?
C8 C10 1.39(3) . ?
C9 C13 1.45(2) . ?
C10 C11 1.35(3) . ?
C10 H10 0.9500 . ?
C11 C12 1.42(2) . ?
C11 H11 0.9500 . ?
C12 C13 1.32(2) . ?
C12 H12 0.9500 . ?
C13 C14 1.48(2) . ?
C16 H16A 0.9800 . ?
C16 H16B 0.9800 . ?
C16 H16C 0.9800 . ?
In2 N9 2.288(15) . ?
In2 N10 2.304(13) . ?
In2 Cl2 2.436(4) . ?
In2 S4 2.492(5) . ?
In2 S3 2.507(5) . ?
S3 C21 1.781(16) . ?
S4 C35 1.749(18) . ?
N7 C21 1.35(2) . ?
N7 C22 1.41(2) . ?
N7 H7A 0.8800 . ?
N8 C21 1.33(2) . ?
N8 N9 1.383(19) . ?
N9 C23 1.29(2) . ?
N10 C34 1.307(19) . ?
N10 N11 1.372(19) . ?
N11 C35 1.33(2) . ?
N12 C35 1.37(2) . ?
N12 C36 1.465(19) . ?
N12 H12A 0.8800 . ?
C22 H22A 0.9800 . ?
C22 H22B 0.9800 . ?
C22 H22C 0.9800 . ?
C23 C24 1.43(2) . ?
C23 C34 1.50(2) . ?
C24 C29 1.35(2) . ?
C24 C25 1.39(2) . ?
C25 C26 1.44(2) . ?
C25 H25 0.9500 . ?
C26 C27 1.38(2) . ?
C26 H26 0.9500 . ?
C27 C28 1.41(2) . ?
C27 H27 0.9500 . ?
C28 C29 1.40(2) . ?
C28 C30 1.44(2) . ?
C29 C33 1.46(2) . ?
C30 C31 1.37(2) . ?
C30 H30 0.9500 . ?
C31 C32 1.38(2) . ?
C31 H31 0.9500 . ?
C32 C33 1.38(2) . ?
C32 H32 0.9500 . ?
C33 C34 1.46(2) . ?
C36 H36A 0.9800 . ?
C36 H36B 0.9800 . ?
C36 H36C 0.9800 . ?
